data_7032556
loop_
_publ_author_name
'Prashanth, Billa'
'Singh, Sanjay'

_publ_section_title
;
 A new bulky iminophosphonamide as an N,N'-chelating ligand: synthesis and
 structural characterization of heteroleptic group 13 element complexes.
;
_journal_issue 44
_journal_name_full 'Dalton transactions (Cambridge, England : 2003)'
_journal_page_first 16880
_journal_page_last 16888
_journal_paper_doi 10.1039/c4dt02637c
_journal_volume 43
_journal_year 2014
_chemical_formula_sum 'C42 H47 Al F5 N2 P'
_chemical_formula_weight 732.77
_chemical_name_systematic
;
 ?
;
_chemical_properties_physical 'Air-sensitive, Moisture-sensitive, Hygroscopic'
_space_group_IT_number 2
_symmetry_cell_setting triclinic
_symmetry_Int_Tables_number 2
_symmetry_space_group_name_Hall '-P 1'
_symmetry_space_group_name_H-M 'P -1'
_atom_sites_solution_hydrogens geom
_atom_sites_solution_primary direct
_atom_sites_solution_secondary difmap
_audit_creation_date 2014-09-09T18:08:35-00:00
_audit_creation_method 'WinGX routine CIF_UPDATE'
_cell_angle_alpha 70.9320(10)
_cell_angle_beta 73.0260(10)
_cell_angle_gamma 67.0570(10)
_cell_formula_units_Z 2
_cell_length_a 11.95580(10)
_cell_length_b 11.98410(10)
_cell_length_c 16.9461(2)
_cell_measurement_reflns_used 7924
_cell_measurement_temperature 100(2)
_cell_measurement_theta_max 32.48
_cell_measurement_theta_min 2.479
_cell_volume 2075.14(4)
_computing_structure_refinement 'SHELXL-97 (Sheldrick, 1997)'
_computing_structure_solution 'SHELXS-97 (Sheldrick, 1990)'
_diffrn_ambient_temperature 100(2)
_diffrn_measured_fraction_theta_full 0.992
_diffrn_measured_fraction_theta_max 0.992
_diffrn_radiation_monochromator graphite
_diffrn_radiation_type 'Mo K\a'
_diffrn_radiation_wavelength 0.71073
_diffrn_reflns_av_R_equivalents 0.0212
_diffrn_reflns_av_unetI/netI 0.0282
_diffrn_reflns_limit_h_max 14
_diffrn_reflns_limit_h_min -14
_diffrn_reflns_limit_k_max 14
_diffrn_reflns_limit_k_min -14
_diffrn_reflns_limit_l_max 20
_diffrn_reflns_limit_l_min -20
_diffrn_reflns_number 17938
_diffrn_reflns_theta_full 25.35
_diffrn_reflns_theta_max 25.35
_diffrn_reflns_theta_min 1.29
_exptl_absorpt_coefficient_mu 0.14
_exptl_absorpt_correction_T_max 0.7473
_exptl_absorpt_correction_T_min 0.671
_exptl_absorpt_correction_type multi-scan
_exptl_absorpt_process_details
;
SADABS-2008/1 (Bruker,2008) was used for absorption correction.
R(int) was 0.0512 before and 0.0346 after correction.
The Ratio of minimum to maximum transmission is 0.8979.
The \l/2 correction factor is 0.0015.
;
_exptl_crystal_colour 'clear light colourless'
_exptl_crystal_density_diffrn 1.173
_exptl_crystal_density_method 'not measured'
_exptl_crystal_description block
_exptl_crystal_F_000 772
_exptl_crystal_recrystallization_method 'Re-crystallisation from solvent: '
_exptl_crystal_size_max 0.2
_exptl_crystal_size_mid 0.2
_exptl_crystal_size_min 0.2
_platon_squeeze_details
;
;
_refine_diff_density_max 1.478
_refine_diff_density_min -0.819
_refine_diff_density_rms 0.081
_refine_ls_extinction_method none
_refine_ls_goodness_of_fit_ref 1.226
_refine_ls_hydrogen_treatment constr
_refine_ls_matrix_type full
_refine_ls_number_parameters 439
_refine_ls_number_reflns 7546
_refine_ls_number_restraints 0
_refine_ls_restrained_S_all 1.226
_refine_ls_R_factor_all 0.0741
_refine_ls_R_factor_gt 0.0642
_refine_ls_shift/su_max 0.002
_refine_ls_shift/su_mean 0
_refine_ls_structure_factor_coef Fsqd
_refine_ls_weighting_details 'calc w=1/[\s^2^(Fo^2^)+(0.0854P)^2^+2.2914P] where P=(Fo^2^+2Fc^2^)/3'
_refine_ls_weighting_scheme calc
_refine_ls_wR_factor_gt 0.1781
_refine_ls_wR_factor_ref 0.1855
_reflns_number_gt 6293
_reflns_number_total 7546
_reflns_threshold_expression >2sigma(I)
_cod_data_source_file c4dt02637c2.cif
_cod_data_source_block Compound_8_100k_0m
_cod_depositor_comments 'Adding full bibliography for 7032550--7032556.cif.'
_cod_original_cell_volume 2075.14(3)
_cod_database_code 7032556

loop_
_symmetry_equiv_pos_as_xyz
'x, y, z'
'-x, -y, -z'

loop_
_atom_site_label
_atom_site_type_symbol
_atom_site_fract_x
_atom_site_fract_y
_atom_site_fract_z
_atom_site_U_iso_or_equiv
_atom_site_adp_type
_atom_site_occupancy
_atom_site_symmetry_multiplicity
_atom_site_calc_flag
_atom_site_refinement_flags
C1 C 0.5236(2) 0.3660(3) 0.18350(18) 0.0201(6) Uani 1 1 d .
C2 C 0.4313(3) 0.3557(3) 0.2666(2) 0.0309(7) Uani 1 1 d .
H2A H 0.3473 0.3898 0.2548 0.046 Uiso 1 1 calc R
H2B H 0.4387 0.4029 0.3013 0.046 Uiso 1 1 calc R
H2C H 0.4482 0.2678 0.2975 0.046 Uiso 1 1 calc R
C3 C 0.5102(3) 0.2924(4) 0.1304(2) 0.0364(8) Uani 1 1 d .
H3A H 0.5265 0.2047 0.1616 0.055 Uiso 1 1 calc R
H3B H 0.5695 0.2982 0.0765 0.055 Uiso 1 1 calc R
H3C H 0.4259 0.3271 0.1189 0.055 Uiso 1 1 calc R
C4 C 0.4973(3) 0.5024(3) 0.1345(2) 0.0356(8) Uani 1 1 d .
H4A H 0.4134 0.5359 0.1224 0.053 Uiso 1 1 calc R
H4B H 0.5572 0.5083 0.0809 0.053 Uiso 1 1 calc R
H4C H 0.5043 0.5506 0.1686 0.053 Uiso 1 1 calc R
C5 C 0.9951(2) 0.1915(2) 0.21066(17) 0.0165(5) Uani 1 1 d .
C6 C 1.0295(3) 0.2088(3) 0.27788(17) 0.0199(6) Uani 1 1 d .
C7 C 1.1553(3) 0.1748(3) 0.27831(19) 0.0252(6) Uani 1 1 d .
H7 H 1.1789 0.1879 0.3226 0.03 Uiso 1 1 calc R
C8 C 1.2462(3) 0.1227(3) 0.21617(19) 0.0257(6) Uani 1 1 d .
H8 H 1.3311 0.101 0.2175 0.031 Uiso 1 1 calc R
C9 C 1.2118(3) 0.1025(3) 0.15198(19) 0.0226(6) Uani 1 1 d .
H9 H 1.274 0.0658 0.1096 0.027 Uiso 1 1 calc R
C10 C 1.0873(3) 0.1350(2) 0.14844(17) 0.0183(6) Uani 1 1 d .
C11 C 0.9365(3) 0.2527(3) 0.35356(18) 0.0255(7) Uani 1 1 d .
H11 H 0.8524 0.2893 0.3387 0.031 Uiso 1 1 calc R
C12 C 0.9374(3) 0.1390(4) 0.4301(2) 0.0363(8) Uani 1 1 d .
H12A H 0.9161 0.0781 0.4154 0.054 Uiso 1 1 calc R
H12B H 0.8767 0.1664 0.4789 0.054 Uiso 1 1 calc R
H12C H 1.02 0.1003 0.4446 0.054 Uiso 1 1 calc R
C13 C 0.9616(3) 0.3518(3) 0.3772(2) 0.0360(8) Uani 1 1 d .
H13A H 1.039 0.3146 0.3989 0.054 Uiso 1 1 calc R
H13B H 0.8934 0.3846 0.4211 0.054 Uiso 1 1 calc R
H13C H 0.9687 0.4199 0.3267 0.054 Uiso 1 1 calc R
C14 C 1.0589(2) 0.1061(2) 0.07717(17) 0.0181(6) Uani 1 1 d .
H14 H 0.967 0.131 0.0848 0.022 Uiso 1 1 calc R
C15 C 1.1131(3) -0.0343(3) 0.0806(2) 0.0259(6) Uani 1 1 d .
H15A H 1.2035 -0.0606 0.0715 0.039 Uiso 1 1 calc R
H15B H 1.0889 -0.0506 0.036 0.039 Uiso 1 1 calc R
H15C H 1.0816 -0.0811 0.1363 0.039 Uiso 1 1 calc R
C16 C 1.1058(3) 0.1813(3) -0.00999(18) 0.0228(6) Uani 1 1 d .
H16A H 1.0672 0.2707 -0.0122 0.034 Uiso 1 1 calc R
H16B H 1.0842 0.1623 -0.0546 0.034 Uiso 1 1 calc R
H16C H 1.1958 0.159 -0.0189 0.034 Uiso 1 1 calc R
C17 C 0.7658(3) 0.0129(3) 0.19368(19) 0.0247(6) Uani 1 1 d .
H17A H 0.8434 -0.0553 0.2025 0.037 Uiso 1 1 calc R
H17B H 0.7682 0.0499 0.1326 0.037 Uiso 1 1 calc R
H17C H 0.6964 -0.0199 0.2176 0.037 Uiso 1 1 calc R
C18 C 0.6970(3) 0.0816(3) 0.37823(17) 0.0188(6) Uani 1 1 d .
C19 C 0.7152(3) -0.0430(3) 0.41970(18) 0.0209(6) Uani 1 1 d .
C20 C 0.6765(3) -0.0858(3) 0.50595(19) 0.0246(6) Uani 1 1 d .
C21 C 0.6149(3) -0.0017(3) 0.55536(18) 0.0242(6) Uani 1 1 d .
C22 C 0.5939(3) 0.1239(3) 0.51813(18) 0.0248(6) Uani 1 1 d .
C23 C 0.6360(3) 0.1613(3) 0.43212(18) 0.0214(6) Uani 1 1 d .
C24 C 0.7580(3) 0.4826(2) 0.21022(17) 0.0168(5) Uani 1 1 d .
C25 C 0.6566(3) 0.5233(3) 0.27175(18) 0.0224(6) Uani 1 1 d .
H25 H 0.5929 0.4867 0.2904 0.027 Uiso 1 1 calc R
C26 C 0.6479(3) 0.6174(3) 0.3061(2) 0.0298(7) Uani 1 1 d .
H26 H 0.5786 0.6447 0.3484 0.036 Uiso 1 1 calc R
C27 C 0.7405(3) 0.6717(3) 0.2788(2) 0.0304(7) Uani 1 1 d .
H27 H 0.7339 0.737 0.3017 0.037 Uiso 1 1 calc R
C28 C 0.8420(3) 0.6306(3) 0.21847(19) 0.0271(7) Uani 1 1 d .
H28 H 0.9054 0.6676 0.1999 0.033 Uiso 1 1 calc R
C29 C 0.8520(3) 0.5354(3) 0.18466(18) 0.0209(6) Uani 1 1 d .
H29 H 0.9231 0.5062 0.144 0.025 Uiso 1 1 calc R
C30 C 0.7994(2) 0.4084(2) 0.05411(17) 0.0161(5) Uani 1 1 d .
C31 C 0.8032(2) 0.3282(3) 0.00848(17) 0.0181(6) Uani 1 1 d .
H31 H 0.7938 0.2491 0.0381 0.022 Uiso 1 1 calc R
C32 C 0.8205(2) 0.3627(3) -0.07949(18) 0.0203(6) Uani 1 1 d .
H32 H 0.8232 0.3073 -0.1098 0.024 Uiso 1 1 calc R
C33 C 0.8339(3) 0.4785(3) -0.12340(18) 0.0228(6) Uani 1 1 d .
H33 H 0.8467 0.5019 -0.1837 0.027 Uiso 1 1 calc R
C34 C 0.8285(3) 0.5594(3) -0.07890(18) 0.0230(6) Uani 1 1 d .
H34 H 0.8373 0.6387 -0.1089 0.028 Uiso 1 1 calc R
C35 C 0.8103(3) 0.5254(3) 0.00947(18) 0.0193(6) Uani 1 1 d .
H35 H 0.8053 0.5821 0.0396 0.023 Uiso 1 1 calc R
N1 N 0.6504(2) 0.3076(2) 0.20399(14) 0.0156(5) Uani 1 1 d .
N2 N 0.8665(2) 0.2223(2) 0.20896(14) 0.0158(5) Uani 1 1 d .
F1 F 0.77406(18) -0.13196(15) 0.37528(11) 0.0326(4) Uani 1 1 d .
F2 F 0.6981(2) -0.20872(17) 0.54162(12) 0.0394(5) Uani 1 1 d .
F3 F 0.57399(18) -0.03959(19) 0.63923(11) 0.0346(5) Uani 1 1 d .
F4 F 0.53296(19) 0.20682(18) 0.56636(12) 0.0393(5) Uani 1 1 d .
F5 F 0.61560(18) 0.28581(16) 0.40070(11) 0.0318(4) Uani 1 1 d .
Al1 Al 0.74462(7) 0.14060(7) 0.25034(5) 0.0159(2) Uani 1 1 d .
P1 P 0.76858(6) 0.35596(6) 0.16955(4) 0.01364(18) Uani 1 1 d .
C36 C 0.7414(5) 0.4035(5) 0.5913(3) 0.0691(6) Uani 1 1 d .
C37 C 0.8424(5) 0.4480(5) 0.5895(3) 0.0691(6) Uani 1 1 d .
H37 H 0.8443 0.5287 0.5567 0.083 Uiso 1 1 calc R
C38 C 0.9309(5) 0.3721(5) 0.6350(3) 0.0691(6) Uani 1 1 d .
H38 H 0.997 0.3988 0.6328 0.083 Uiso 1 1 calc R
C39 C 0.9273(5) 0.2540(5) 0.6856(3) 0.0691(6) Uani 1 1 d .
H39 H 0.9889 0.204 0.7191 0.083 Uiso 1 1 calc R
C40 C 0.8359(5) 0.2091(5) 0.6874(3) 0.0691(6) Uani 1 1 d .
H40 H 0.8333 0.1287 0.7203 0.083 Uiso 1 1 calc R
C41 C 0.7493(5) 0.2882(5) 0.6386(3) 0.0691(6) Uani 1 1 d .
H41 H 0.6873 0.2573 0.6385 0.083 Uiso 1 1 calc R
C42 C 0.6527(5) 0.4822(6) 0.5384(3) 0.0794(17) Uani 1 1 d .
H42A H 0.6637 0.4442 0.4924 0.119 Uiso 1 1 calc R
H42B H 0.6644 0.5641 0.5142 0.119 Uiso 1 1 calc R
H42C H 0.5691 0.4925 0.5724 0.119 Uiso 1 1 calc R

loop_
_atom_site_aniso_label
_atom_site_aniso_U_11
_atom_site_aniso_U_22
_atom_site_aniso_U_33
_atom_site_aniso_U_23
_atom_site_aniso_U_13
_atom_site_aniso_U_12
C1 0.0142(13) 0.0208(14) 0.0245(14) -0.0036(12) -0.0039(11) -0.0061(11)
C2 0.0186(15) 0.0394(19) 0.0284(16) -0.0055(14) -0.0011(12) -0.0076(13)
C3 0.0233(16) 0.051(2) 0.045(2) -0.0256(17) -0.0091(14) -0.0091(15)
C4 0.0223(16) 0.0291(17) 0.050(2) 0.0082(15) -0.0181(15) -0.0093(14)
C5 0.0154(13) 0.0119(12) 0.0177(13) 0.0012(10) -0.0045(10) -0.0027(10)
C6 0.0214(14) 0.0173(13) 0.0180(14) -0.0017(11) -0.0049(11) -0.0045(11)
C7 0.0259(15) 0.0287(16) 0.0223(15) -0.0046(12) -0.0110(12) -0.0070(13)
C8 0.0183(14) 0.0275(16) 0.0295(16) -0.0054(13) -0.0084(12) -0.0041(12)
C9 0.0194(14) 0.0204(14) 0.0237(15) -0.0044(12) -0.0038(11) -0.0031(11)
C10 0.0201(14) 0.0138(13) 0.0184(13) -0.0015(11) -0.0032(11) -0.0051(11)
C11 0.0243(15) 0.0336(17) 0.0170(14) -0.0092(13) -0.0059(12) -0.0039(13)
C12 0.0322(18) 0.053(2) 0.0198(15) -0.0010(15) -0.0062(13) -0.0152(16)
C13 0.0405(19) 0.0400(19) 0.0286(17) -0.0188(15) -0.0101(15) -0.0030(15)
C14 0.0161(13) 0.0171(13) 0.0198(14) -0.0052(11) -0.0013(11) -0.0050(11)
C15 0.0248(15) 0.0196(15) 0.0332(16) -0.0109(13) -0.0034(13) -0.0049(12)
C16 0.0221(14) 0.0254(15) 0.0204(14) -0.0068(12) -0.0018(11) -0.0078(12)
C17 0.0378(17) 0.0177(14) 0.0204(14) -0.0034(12) -0.0029(12) -0.0139(13)
C18 0.0199(14) 0.0195(14) 0.0187(14) -0.0042(11) -0.0024(11) -0.0093(11)
C19 0.0230(14) 0.0185(14) 0.0203(14) -0.0043(11) -0.0030(11) -0.0067(11)
C20 0.0296(16) 0.0217(15) 0.0206(14) 0.0023(12) -0.0069(12) -0.0108(12)
C21 0.0234(15) 0.0340(17) 0.0145(13) -0.0013(12) -0.0033(11) -0.0125(13)
C22 0.0260(15) 0.0285(16) 0.0201(14) -0.0105(12) -0.0029(12) -0.0064(13)
C23 0.0252(15) 0.0174(14) 0.0216(14) -0.0033(11) -0.0069(12) -0.0062(12)
C24 0.0210(13) 0.0122(12) 0.0159(13) -0.0018(10) -0.0043(11) -0.0047(11)
C25 0.0272(15) 0.0175(14) 0.0217(14) -0.0054(11) -0.0010(12) -0.0087(12)
C26 0.0404(18) 0.0221(15) 0.0253(16) -0.0110(13) 0.0016(14) -0.0100(14)
C27 0.050(2) 0.0205(15) 0.0283(16) -0.0086(13) -0.0094(15) -0.0152(14)
C28 0.0391(18) 0.0258(16) 0.0237(15) -0.0030(13) -0.0075(13) -0.0195(14)
C29 0.0251(15) 0.0209(14) 0.0188(14) -0.0036(11) -0.0044(11) -0.0105(12)
C30 0.0135(12) 0.0165(13) 0.0160(13) -0.0012(10) -0.0033(10) -0.0043(10)
C31 0.0150(13) 0.0156(13) 0.0210(14) -0.0041(11) -0.0028(11) -0.0027(10)
C32 0.0166(13) 0.0236(14) 0.0212(14) -0.0086(12) -0.0047(11) -0.0038(11)
C33 0.0181(14) 0.0304(16) 0.0153(13) -0.0011(12) -0.0037(11) -0.0064(12)
C34 0.0234(15) 0.0213(14) 0.0218(14) 0.0024(12) -0.0054(12) -0.0102(12)
C35 0.0208(14) 0.0181(14) 0.0197(14) -0.0022(11) -0.0045(11) -0.0084(11)
N1 0.0162(11) 0.0150(11) 0.0161(11) -0.0026(9) -0.0031(9) -0.0065(9)
N2 0.0172(11) 0.0129(11) 0.0165(11) -0.0022(9) -0.0027(9) -0.0054(9)
F1 0.0509(12) 0.0161(8) 0.0251(9) -0.0060(7) -0.0027(8) -0.0074(8)
F2 0.0609(13) 0.0219(9) 0.0268(10) 0.0074(8) -0.0067(9) -0.0166(9)
F3 0.0398(11) 0.0457(11) 0.0137(8) 0.0008(8) -0.0010(7) -0.0186(9)
F4 0.0501(12) 0.0374(11) 0.0244(10) -0.0171(8) -0.0002(9) -0.0051(9)
F5 0.0505(12) 0.0171(9) 0.0254(9) -0.0069(7) -0.0038(8) -0.0095(8)
Al1 0.0204(4) 0.0124(4) 0.0149(4) -0.0032(3) -0.0011(3) -0.0070(3)
P1 0.0142(3) 0.0118(3) 0.0148(3) -0.0033(3) -0.0018(3) -0.0048(3)
C36 0.0679(13) 0.0798(14) 0.0587(12) -0.0147(10) -0.0102(10) -0.0260(11)
C37 0.0679(13) 0.0798(14) 0.0587(12) -0.0147(10) -0.0102(10) -0.0260(11)
C38 0.0679(13) 0.0798(14) 0.0587(12) -0.0147(10) -0.0102(10) -0.0260(11)
C39 0.0679(13) 0.0798(14) 0.0587(12) -0.0147(10) -0.0102(10) -0.0260(11)
C40 0.0679(13) 0.0798(14) 0.0587(12) -0.0147(10) -0.0102(10) -0.0260(11)
C41 0.0679(13) 0.0798(14) 0.0587(12) -0.0147(10) -0.0102(10) -0.0260(11)
C42 0.058(3) 0.100(4) 0.056(3) -0.028(3) 0.000(2) 0.000(3)

loop_
_atom_type_symbol
_atom_type_description
_atom_type_scat_dispersion_real
_atom_type_scat_dispersion_imag
_atom_type_scat_source
C C 0.0033 0.0016 'International Tables Vol C Tables 4.2.6.8 and 6.1.1.4'
H H 0 0 'International Tables Vol C Tables 4.2.6.8 and 6.1.1.4'
Al Al 0.0645 0.0514 'International Tables Vol C Tables 4.2.6.8 and 6.1.1.4'
F F 0.0171 0.0103 'International Tables Vol C Tables 4.2.6.8 and 6.1.1.4'
N N 0.0061 0.0033 'International Tables Vol C Tables 4.2.6.8 and 6.1.1.4'
P P 0.1023 0.0942 'International Tables Vol C Tables 4.2.6.8 and 6.1.1.4'

loop_
_geom_angle_atom_site_label_1
_geom_angle_atom_site_label_2
_geom_angle_atom_site_label_3
_geom_angle
N1 C1 C2 107.8(2)
N1 C1 C4 112.8(2)
C2 C1 C4 109.9(3)
N1 C1 C3 108.6(2)
C2 C1 C3 108.7(3)
C4 C1 C3 108.9(3)
C10 C5 C6 119.8(2)
C10 C5 N2 119.7(2)
C6 C5 N2 120.4(2)
C7 C6 C5 118.6(3)
C7 C6 C11 118.1(2)
C5 C6 C11 123.1(2)
C8 C7 C6 121.9(3)
C7 C8 C9 119.1(3)
C8 C9 C10 121.3(3)
C9 C10 C5 119.2(3)
C9 C10 C14 117.4(2)
C5 C10 C14 123.3(2)
C6 C11 C13 112.9(3)
C6 C11 C12 109.0(3)
C13 C11 C12 110.2(3)
C10 C14 C16 111.3(2)
C10 C14 C15 111.4(2)
C16 C14 C15 110.4(2)
C23 C18 C19 113.2(3)
C23 C18 Al1 123.7(2)
C19 C18 Al1 122.9(2)
F1 C19 C20 115.6(2)
F1 C19 C18 119.9(2)
C20 C19 C18 124.4(3)
F2 C20 C21 119.8(3)
F2 C20 C19 120.9(3)
C21 C20 C19 119.3(3)
F3 C21 C20 121.0(3)
F3 C21 C22 119.8(3)
C20 C21 C22 119.2(3)
F4 C22 C21 119.4(3)
F4 C22 C23 121.5(3)
C21 C22 C23 119.1(3)
F5 C23 C18 119.7(2)
F5 C23 C22 115.6(2)
C18 C23 C22 124.7(3)
C25 C24 C29 119.3(3)
C25 C24 P1 119.0(2)
C29 C24 P1 121.6(2)
C26 C25 C24 120.2(3)
C27 C26 C25 120.1(3)
C28 C27 C26 119.9(3)
C27 C28 C29 120.3(3)
C28 C29 C24 120.1(3)
C31 C30 C35 118.7(2)
C31 C30 P1 116.8(2)
C35 C30 P1 124.4(2)
C32 C31 C30 120.8(3)
C31 C32 C33 120.0(3)
C34 C33 C32 119.8(3)
C33 C34 C35 120.4(3)
C34 C35 C30 120.3(3)
C1 N1 P1 130.76(18)
C1 N1 Al1 133.23(18)
P1 N1 Al1 93.95(11)
C5 N2 P1 129.38(18)
C5 N2 Al1 137.50(17)
P1 N2 Al1 93.08(11)
N1 Al1 N2 77.89(10)
N1 Al1 C17 117.13(12)
N2 Al1 C17 116.10(12)
N1 Al1 C18 114.39(11)
N2 Al1 C18 117.16(11)
C17 Al1 C18 110.83(12)
N1 Al1 P1 38.66(7)
N2 Al1 P1 39.30(7)
C17 Al1 P1 123.42(9)
C18 Al1 P1 125.72(8)
N1 P1 N2 94.92(11)
N1 P1 C24 115.36(12)
N2 P1 C24 113.17(12)
N1 P1 C30 111.87(12)
N2 P1 C30 115.03(12)
C24 P1 C30 106.52(12)
N1 P1 Al1 47.39(8)
N2 P1 Al1 47.62(8)
C24 P1 Al1 129.80(9)
C30 P1 Al1 123.67(9)
C41 C36 C42 126.7(6)
C41 C36 C37 115.1(5)
C42 C36 C37 118.0(5)
C38 C37 C36 118.9(5)
C37 C38 C39 121.2(5)
C40 C39 C38 121.2(5)
C41 C40 C39 115.6(5)
C36 C41 C40 127.9(6)

loop_
_geom_bond_atom_site_label_1
_geom_bond_atom_site_label_2
_geom_bond_distance
C1 N1 1.493(3)
C1 C2 1.518(4)
C1 C4 1.525(4)
C1 C3 1.525(4)
C5 C10 1.411(4)
C5 C6 1.415(4)
C5 N2 1.441(3)
C6 C7 1.398(4)
C6 C11 1.519(4)
C7 C8 1.383(4)
C8 C9 1.387(4)
C9 C10 1.398(4)
C10 C14 1.517(4)
C11 C13 1.523(5)
C11 C12 1.543(5)
C14 C16 1.533(4)
C14 C15 1.537(4)
C17 Al1 1.961(3)
C18 C23 1.385(4)
C18 C19 1.386(4)
C18 Al1 2.028(3)
C19 F1 1.352(3)
C19 C20 1.383(4)
C20 F2 1.347(3)
C20 C21 1.368(4)
C21 F3 1.346(3)
C21 C22 1.380(4)
C22 F4 1.343(3)
C22 C23 1.378(4)
C23 F5 1.357(3)
C24 C25 1.389(4)
C24 C29 1.395(4)
C24 P1 1.810(3)
C25 C26 1.387(4)
C26 C27 1.388(5)
C27 C28 1.378(5)
C28 C29 1.387(4)
C30 C31 1.398(4)
C30 C35 1.396(4)
C30 P1 1.820(3)
C31 C32 1.386(4)
C32 C33 1.391(4)
C33 C34 1.384(4)
C34 C35 1.391(4)
N1 P1 1.616(2)
N1 Al1 1.903(2)
N2 P1 1.637(2)
N2 Al1 1.909(2)
Al1 P1 2.5800(10)
C36 C41 1.334(7)
C36 C42 1.429(7)
C36 C37 1.487(7)
C37 C38 1.345(7)
C38 C39 1.405(8)
C39 C40 1.383(7)
C40 C41 1.369(7)

loop_
_geom_torsion_atom_site_label_1
_geom_torsion_atom_site_label_2
_geom_torsion_atom_site_label_3
_geom_torsion_atom_site_label_4
_geom_torsion
C10 C5 C6 C7 3.2(4)
N2 C5 C6 C7 178.4(2)
C10 C5 C6 C11 -171.6(3)
N2 C5 C6 C11 3.5(4)
C5 C6 C7 C8 -1.4(4)
C11 C6 C7 C8 173.7(3)
C6 C7 C8 C9 -0.6(5)
C7 C8 C9 C10 0.7(5)
C8 C9 C10 C5 1.1(4)
C8 C9 C10 C14 -178.4(3)
C6 C5 C10 C9 -3.1(4)
N2 C5 C10 C9 -178.3(2)
C6 C5 C10 C14 176.4(2)
N2 C5 C10 C14 1.2(4)
C7 C6 C11 C13 49.0(4)
C5 C6 C11 C13 -136.1(3)
C7 C6 C11 C12 -73.7(3)
C5 C6 C11 C12 101.2(3)
C9 C10 C14 C16 -64.4(3)
C5 C10 C14 C16 116.1(3)
C9 C10 C14 C15 59.2(3)
C5 C10 C14 C15 -120.2(3)
C23 C18 C19 F1 -179.8(2)
Al1 C18 C19 F1 4.3(4)
C23 C18 C19 C20 0.5(4)
Al1 C18 C19 C20 -175.5(2)
F1 C19 C20 F2 0.5(4)
C18 C19 C20 F2 -179.7(3)
F1 C19 C20 C21 -179.3(3)
C18 C19 C20 C21 0.5(5)
F2 C20 C21 F3 -0.9(4)
C19 C20 C21 F3 178.9(3)
F2 C20 C21 C22 179.7(3)
C19 C20 C21 C22 -0.5(4)
F3 C21 C22 F4 0.3(4)
C20 C21 C22 F4 179.7(3)
F3 C21 C22 C23 -179.8(3)
C20 C21 C22 C23 -0.4(4)
C19 C18 C23 F5 177.7(2)
Al1 C18 C23 F5 -6.4(4)
C19 C18 C23 C22 -1.4(4)
Al1 C18 C23 C22 174.5(2)
F4 C22 C23 F5 2.2(4)
C21 C22 C23 F5 -177.8(3)
F4 C22 C23 C18 -178.6(3)
C21 C22 C23 C18 1.4(5)
C29 C24 C25 C26 1.3(4)
P1 C24 C25 C26 177.9(2)
C24 C25 C26 C27 0.3(5)
C25 C26 C27 C28 -1.0(5)
C26 C27 C28 C29 0.2(5)
C27 C28 C29 C24 1.4(4)
C25 C24 C29 C28 -2.1(4)
P1 C24 C29 C28 -178.6(2)
C35 C30 C31 C32 1.6(4)
P1 C30 C31 C32 177.0(2)
C30 C31 C32 C33 -0.2(4)
C31 C32 C33 C34 -0.7(4)
C32 C33 C34 C35 0.3(4)
C33 C34 C35 C30 1.1(4)
C31 C30 C35 C34 -2.0(4)
P1 C30 C35 C34 -177.1(2)
C2 C1 N1 P1 -133.7(2)
C4 C1 N1 P1 -12.1(4)
C3 C1 N1 P1 108.8(3)
C2 C1 N1 Al1 67.1(3)
C4 C1 N1 Al1 -171.3(2)
C3 C1 N1 Al1 -50.5(3)
C10 C5 N2 P1 -97.7(3)
C6 C5 N2 P1 87.2(3)
C10 C5 N2 Al1 85.6(3)
C6 C5 N2 Al1 -89.5(3)
C1 N1 Al1 N2 167.2(3)
P1 N1 Al1 N2 2.81(10)
C1 N1 Al1 C17 53.9(3)
P1 N1 Al1 C17 -110.50(14)
C1 N1 Al1 C18 -78.3(3)
P1 N1 Al1 C18 117.36(12)
C1 N1 Al1 P1 164.4(3)
C5 N2 Al1 N1 174.7(3)
P1 N2 Al1 N1 -2.77(10)
C5 N2 Al1 C17 -70.9(3)
P1 N2 Al1 C17 111.71(13)
C5 N2 Al1 C18 63.3(3)
P1 N2 Al1 C18 -114.16(12)
C5 N2 Al1 P1 177.4(3)
C23 C18 Al1 N1 -21.9(3)
C19 C18 Al1 N1 153.6(2)
C23 C18 Al1 N2 66.6(3)
C19 C18 Al1 N2 -117.9(2)
C23 C18 Al1 C17 -157.0(2)
C19 C18 Al1 C17 18.5(3)
C23 C18 Al1 P1 21.2(3)
C19 C18 Al1 P1 -163.32(19)
C1 N1 P1 N2 -168.2(2)
Al1 N1 P1 N2 -3.22(11)
C1 N1 P1 C24 73.2(3)
Al1 N1 P1 C24 -121.77(12)
C1 N1 P1 C30 -48.7(3)
Al1 N1 P1 C30 116.26(11)
C1 N1 P1 Al1 -165.0(3)
C5 N2 P1 N1 -174.6(2)
Al1 N2 P1 N1 3.21(11)
C5 N2 P1 C24 -54.3(3)
Al1 N2 P1 C24 123.51(12)
C5 N2 P1 C30 68.5(3)
Al1 N2 P1 C30 -113.72(12)
C5 N2 P1 Al1 -177.8(3)
C25 C24 P1 N1 4.8(3)
C29 C24 P1 N1 -178.7(2)
C25 C24 P1 N2 -103.0(2)
C29 C24 P1 N2 73.5(2)
C25 C24 P1 C30 129.6(2)
C29 C24 P1 C30 -53.9(2)
C25 C24 P1 Al1 -49.7(3)
C29 C24 P1 Al1 126.8(2)
C31 C30 P1 N1 -48.9(2)
C35 C30 P1 N1 126.3(2)
C31 C30 P1 N2 57.9(2)
C35 C30 P1 N2 -126.9(2)
C31 C30 P1 C24 -175.8(2)
C35 C30 P1 C24 -0.6(3)
C31 C30 P1 Al1 3.6(2)
C35 C30 P1 Al1 178.73(19)
N2 Al1 P1 N1 -175.66(15)
C17 Al1 P1 N1 92.85(16)
C18 Al1 P1 N1 -85.14(15)
N1 Al1 P1 N2 175.66(15)
C17 Al1 P1 N2 -91.49(16)
C18 Al1 P1 N2 90.52(15)
N1 Al1 P1 C24 89.49(16)
N2 Al1 P1 C24 -86.17(16)
C17 Al1 P1 C24 -177.65(16)
C18 Al1 P1 C24 4.36(16)
N1 Al1 P1 C30 -89.74(15)
N2 Al1 P1 C30 94.60(15)
C17 Al1 P1 C30 3.11(16)
C18 Al1 P1 C30 -174.88(14)
C41 C36 C37 C38 -0.8(7)
C42 C36 C37 C38 -176.1(5)
C36 C37 C38 C39 -1.8(8)
C37 C38 C39 C40 3.0(8)
C38 C39 C40 C41 -1.4(8)
C42 C36 C41 C40 177.4(5)
C37 C36 C41 C40 2.5(8)
C39 C40 C41 C36 -1.5(8)

loop_
_platon_squeeze_void_nr
_platon_squeeze_void_average_x
_platon_squeeze_void_average_y
_platon_squeeze_void_average_z
_platon_squeeze_void_volume
_platon_squeeze_void_count_electrons
1 0.500 1.000 0.000 211.3 18.3
